data_1517617
loop_
_publ_author_name
'Ping-Shing Cheng'
'Sam C.K. Hau'
'Thomas C.W. Mak'

_publ_section_title
;
 Layer-type organosilver(I) complexes assembled with nitrate and
 functionalized phenylethynide ligands
;
_journal_name_full
;
Inorganica Chimica Acta
;
_journal_page_first 110
_journal_page_last 119
_journal_volume 403
_journal_year 2013
_chemical_formula_moiety 'C28 H18 Ag3 N O3'
_chemical_formula_sum 'C28 H18 Ag3 N O3'
_chemical_formula_weight 740.04
_space_group_IT_number 37
_symmetry_cell_setting orthorhombic
_symmetry_space_group_name_Hall 'C 2 -2c'
_symmetry_space_group_name_H-M 'C c c 2'
_atom_sites_solution_hydrogens geom
_atom_sites_solution_primary direct
_atom_sites_solution_secondary difmap
_cell_angle_alpha 90.00
_cell_angle_beta 90.00
_cell_angle_gamma 90.00
_cell_formula_units_Z 8
_cell_length_a 7.405(2)
_cell_length_b 51.214(16)
_cell_length_c 11.984(4)
_cell_measurement_temperature 296(2)
_cell_volume 4545(2)
_computing_cell_refinement SAINT(Bruker,2001)
_computing_data_collection APEX2(Bruker,2003)
_computing_data_reduction APEX2(Bruker,2003)
_computing_molecular_graphics DIAMOND
_computing_publication_material 'SHELXL-97 (Sheldrick, 1997)'
_computing_structure_refinement 'SHELXL-97 (Sheldrick, 1997)'
_computing_structure_solution 'SHELXS-97 (Sheldrick, 1997)'
_diffrn_ambient_temperature 296(2)
_diffrn_measured_fraction_theta_full 0.999
_diffrn_measured_fraction_theta_max 0.999
_diffrn_measurement_device_type 'SMART CCD APEX II'
_diffrn_measurement_method '\w and \f'
_diffrn_radiation_monochromator graphite
_diffrn_radiation_source 'fine-focus sealed tube'
_diffrn_radiation_type MoK\a
_diffrn_radiation_wavelength 0.71073
_diffrn_reflns_av_R_equivalents 0.0916
_diffrn_reflns_av_sigmaI/netI 0.0562
_diffrn_reflns_limit_h_max 8
_diffrn_reflns_limit_h_min -8
_diffrn_reflns_limit_k_max 62
_diffrn_reflns_limit_k_min -62
_diffrn_reflns_limit_l_max 14
_diffrn_reflns_limit_l_min -9
_diffrn_reflns_number 38143
_diffrn_reflns_theta_full 25.50
_diffrn_reflns_theta_max 25.50
_diffrn_reflns_theta_min 0.80
_exptl_absorpt_coefficient_mu 2.593
_exptl_absorpt_correction_T_max 0.7815
_exptl_absorpt_correction_T_min 0.6251
_exptl_absorpt_correction_type multi-scan
_exptl_absorpt_process_details SADABS
_exptl_crystal_density_diffrn 2.163
_exptl_crystal_density_method 'not measured'
_exptl_crystal_F_000 2864
_exptl_crystal_size_max 0.20
_exptl_crystal_size_mid 0.20
_exptl_crystal_size_min 0.10
_refine_diff_density_max 2.327
_refine_diff_density_min -1.560
_refine_diff_density_rms 0.769
_refine_ls_abs_structure_details 'Flack H D (1983), Acta Cryst. A39, 876-881'
_refine_ls_abs_structure_Flack 0.54(9)
_refine_ls_extinction_coef 0.0026(2)
_refine_ls_extinction_expression Fc^*^=kFc[1+0.001xFc^2^\l^3^/sin(2\q)]^-1/4^
_refine_ls_extinction_method SHELXL
_refine_ls_goodness_of_fit_ref 1.085
_refine_ls_hydrogen_treatment constr
_refine_ls_matrix_type full
_refine_ls_number_parameters 292
_refine_ls_number_reflns 3515
_refine_ls_number_restraints 1
_refine_ls_restrained_S_all 1.085
_refine_ls_R_factor_all 0.0776
_refine_ls_R_factor_gt 0.0547
_refine_ls_shift/su_max 0.000
_refine_ls_shift/su_mean 0.000
_refine_ls_structure_factor_coef Fsqd
_refine_ls_weighting_details 'calc w=1/[\s^2^(Fo^2^)+(0.0991P)^2^+0.0000P] where P=(Fo^2^+2Fc^2^)/3'
_refine_ls_weighting_scheme calc
_refine_ls_wR_factor_gt 0.1351
_refine_ls_wR_factor_ref 0.1522
_reflns_number_gt 2774
_reflns_number_total 3515
_reflns_threshold_expression >2sigma(I)
_cod_data_source_file ICA-2013-403-110-119-7.cif
_cod_data_source_block L7
_cod_original_sg_symbol_H-M Ccc2
_cod_database_code 1517617

loop_
_symmetry_equiv_pos_as_xyz
'x, y, z'
'-x, -y, z'
'x, -y, z+1/2'
'-x, y, z+1/2'
'x+1/2, y+1/2, z'
'-x+1/2, -y+1/2, z'
'x+1/2, -y+1/2, z+1/2'
'-x+1/2, y+1/2, z+1/2'

loop_
_atom_site_label
_atom_site_type_symbol
_atom_site_fract_x
_atom_site_fract_y
_atom_site_fract_z
_atom_site_U_iso_or_equiv
_atom_site_adp_type
_atom_site_occupancy
_atom_site_symmetry_multiplicity
_atom_site_calc_flag
_atom_site_refinement_flags
_atom_site_disorder_assembly
_atom_site_disorder_group
Ag1 Ag 0.81392(10) 0.009387(15) -0.04860(9) 0.0411(3) Uani 1 1 d . . .
Ag2 Ag 0.44968(11) 0.03263(2) -0.06206(11) 0.0579(3) Uani 1 1 d . . .
Ag3 Ag 0.76065(17) 0.02315(2) 0.19038(12) 0.0601(4) Uani 1 1 d . . .
C1 C 0.7114(15) 0.0434(2) 0.0292(12) 0.040(3) Uani 1 1 d . . .
C2 C 0.6598(17) 0.0659(3) 0.0351(11) 0.045(3) Uani 1 1 d . . .
C3 C 0.6189(16) 0.0936(2) 0.0333(11) 0.041(3) Uani 1 1 d . . .
C4 C 0.5573(18) 0.1057(3) 0.1305(12) 0.052(3) Uani 1 1 d . . .
H4 H 0.5358 0.0960 0.1945 0.062 Uiso 1 1 calc R . .
C5 C 0.529(2) 0.1319(2) 0.1305(12) 0.050(3) Uani 1 1 d . . .
H5 H 0.4886 0.1399 0.1956 0.060 Uiso 1 1 calc R . .
C6 C 0.5586(16) 0.1474(2) 0.0366(10) 0.041(3) Uani 1 1 d . A .
C7 C 0.6141(16) 0.1349(2) -0.0622(13) 0.047(3) Uani 1 1 d . . .
H7 H 0.6282 0.1444 -0.1277 0.056 Uiso 1 1 calc R . .
C8 C 0.6470(6) 0.10876(8) -0.0612(4) 0.045(3) Uani 1 1 d . . .
H8 H 0.6896 0.1008 -0.1258 0.054 Uiso 1 1 calc R . .
C9 C 0.5360(6) 0.17671(8) 0.0413(4) 0.042(3) Uani 1 1 d R . .
C12 C 0.4970(6) 0.23066(8) 0.0503(4) 0.069(4) Uani 1 1 d R . .
H12 H 0.4839 0.2487 0.0534 0.082 Uiso 1 1 d R . .
C10 C 0.4237(6) 0.18794(8) 0.1209(4) 0.041(8) Uani 0.44(2) 1 d PR A 1
H10 H 0.3616 0.1774 0.1711 0.049 Uiso 0.44(2) 1 calc PR A 1
C11 C 0.4042(6) 0.21491(8) 0.1254(4) 0.074(13) Uani 0.44(2) 1 d PR A 1
H11 H 0.3291 0.2224 0.1787 0.089 Uiso 0.44(2) 1 calc PR A 1
C13 C 0.6093(6) 0.21944(8) -0.0293(4) 0.057(9) Uani 0.44(2) 1 d PR A 1
H13 H 0.6714 0.2300 -0.0795 0.068 Uiso 0.44(2) 1 calc PR A 1
C14 C 0.6288(6) 0.19246(8) -0.0338(4) 0.051(9) Uani 0.44(2) 1 d PR A 1
H14 H 0.7039 0.1850 -0.0871 0.061 Uiso 0.44(2) 1 calc PR A 1
C10' C 0.5941(6) 0.19003(8) 0.1233(4) 0.095(12) Uiso 0.56(2) 1 d PR A 2
H10' H 0.6411 0.1822 0.1870 0.114 Uiso 0.56(2) 1 calc PR A 2
C11' C 0.5828(6) 0.21882(8) 0.1115(4) 0.087(11) Uiso 0.56(2) 1 d PR A 2
H11' H 0.6545 0.2285 0.1601 0.104 Uiso 0.56(2) 1 calc PR A 2
C13' C 0.4338(6) 0.21628(8) -0.0441(4) 0.063(7) Uani 0.56(2) 1 d PR A 2
H13' H 0.3776 0.2250 -0.1026 0.076 Uiso 0.56(2) 1 calc PR A 2
C14' C 0.4559(6) 0.18888(8) -0.0495(4) 0.055(7) Uani 0.56(2) 1 d PR A 2
H14' H 0.4182 0.1794 -0.1114 0.066 Uiso 0.56(2) 1 calc PR A 2
C15 C 0.8428(6) 0.02855(8) 0.3829(4) 0.038(3) Uani 1 1 d R . .
C16 C 0.8649(6) 0.05081(8) 0.3594(4) 0.041(3) Uani 1 1 d R . .
C17 C 0.8933(6) 0.07860(8) 0.3465(4) 0.042(3) Uani 1 1 d R . .
C18 C 0.9579(6) 0.08888(8) 0.2462(4) 0.046(3) Uani 1 1 d R . .
H18 H 0.9841 0.0779 0.1865 0.055 Uiso 1 1 d R . .
C19 C 0.9833(19) 0.1155(2) 0.2363(11) 0.045(3) Uani 1 1 d . . .
H19 H 1.0289 0.1221 0.1696 0.054 Uiso 1 1 calc R . .
C20 C 0.9446(16) 0.1326(2) 0.3196(10) 0.039(3) Uani 1 1 d . B .
C21 C 0.8769(18) 0.1222(3) 0.4236(11) 0.053(3) Uani 1 1 d . . .
H21 H 0.8480 0.1334 0.4817 0.063 Uiso 1 1 calc R . .
C22 C 0.8547(7) 0.09576(9) 0.4370(5) 0.046(3) Uani 1 1 d . . .
H22 H 0.8148 0.0891 0.5049 0.055 Uiso 1 1 calc R . .
C23 C 0.9683(7) 0.16159(9) 0.3088(5) 0.045(3) Uani 1 1 d R . .
C26 C 1.0131(7) 0.21512(9) 0.2818(5) 0.071(5) Uani 1 1 d R . .
H26 H 1.0281 0.2330 0.2728 0.085 Uiso 1 1 d R . .
C24 C 1.0800(7) 0.17109(9) 0.2248(5) 0.076(10) Uani 0.56(2) 1 d PR B 1
H24 H 1.1397 0.1595 0.1777 0.091 Uiso 0.56(2) 1 calc PR B 1
C25 C 1.1024(7) 0.19785(9) 0.2114(5) 0.12(2) Uani 0.56(2) 1 d PR B 1
H25 H 1.1771 0.2042 0.1552 0.141 Uiso 0.56(2) 1 calc PR B 1
C27 C 0.9014(7) 0.20562(9) 0.3658(5) 0.064(8) Uani 0.56(2) 1 d PR B 1
H27 H 0.8417 0.2172 0.4129 0.076 Uiso 0.56(2) 1 calc PR B 1
C28 C 0.8790(7) 0.17886(9) 0.3792(5) 0.061(8) Uani 0.56(2) 1 d PR B 1
H28 H 0.8043 0.1725 0.4354 0.073 Uiso 0.56(2) 1 calc PR B 1
C24' C 0.9235(7) 0.17287(9) 0.2141(5) 0.047(8) Uani 0.44(2) 1 d PR B 2
H24' H 0.8839 0.1642 0.1505 0.057 Uiso 0.44(2) 1 calc PR B 2
C25' C 0.9471(7) 0.20285(9) 0.2249(5) 0.103(17) Uiso 0.44(2) 1 d PR B 2
H25' H 0.8898 0.2120 0.1680 0.123 Uiso 0.44(2) 1 calc PR B 2
C27' C 1.0392(7) 0.20310(9) 0.3853(5) 0.074(13) Uani 0.44(2) 1 d PR B 2
H27' H 1.0693 0.2136 0.4457 0.089 Uiso 0.44(2) 1 calc PR B 2
C28' C 1.0224(7) 0.17532(9) 0.4045(5) 0.034(7) Uani 0.44(2) 1 d PR B 2
H28' H 1.0451 0.1674 0.4730 0.041 Uiso 0.44(2) 1 calc PR B 2
N1 N 0.7108(7) -0.03839(9) 0.2061(5) 0.055(3) Uani 1 1 d R . .
O1 O 0.6177(7) -0.02006(9) 0.2427(5) 0.086(4) Uani 1 1 d R . .
O2 O 0.8424(7) -0.03221(9) 0.1492(5) 0.146(8) Uani 1 1 d R . .
O3 O 0.6664(7) -0.05975(9) 0.2333(5) 0.123(7) Uani 1 1 d R . .

loop_
_atom_site_aniso_label
_atom_site_aniso_U_11
_atom_site_aniso_U_22
_atom_site_aniso_U_33
_atom_site_aniso_U_23
_atom_site_aniso_U_13
_atom_site_aniso_U_12
Ag1 0.0361(4) 0.0412(5) 0.0459(5) -0.0058(5) -0.0043(4) 0.0068(3)
Ag2 0.0359(5) 0.0665(6) 0.0712(8) -0.0045(6) -0.0157(6) 0.0001(4)
Ag3 0.0736(8) 0.0668(7) 0.0401(6) 0.0039(6) -0.0056(5) 0.0029(6)
C1 0.029(6) 0.034(6) 0.058(8) -0.013(6) -0.004(5) -0.001(5)
C2 0.041(7) 0.058(9) 0.038(7) -0.008(6) 0.002(5) -0.006(6)
C3 0.035(6) 0.032(6) 0.057(8) -0.003(5) -0.004(5) -0.009(5)
C4 0.059(9) 0.043(8) 0.052(9) 0.005(6) 0.013(6) 0.008(6)
C5 0.065(8) 0.044(7) 0.040(8) -0.005(5) 0.009(6) 0.011(6)
C6 0.046(7) 0.042(7) 0.034(7) -0.002(5) 0.001(5) 0.005(5)
C7 0.063(7) 0.035(6) 0.043(7) 0.003(7) 0.001(7) -0.006(5)
C8 0.037(5) 0.047(6) 0.052(8) -0.012(7) 0.012(7) 0.004(5)
C9 0.047(7) 0.036(6) 0.045(8) -0.005(5) -0.001(5) 0.009(5)
C12 0.066(10) 0.041(8) 0.099(14) 0.005(8) -0.009(9) 0.000(8)
C10 0.058(19) 0.032(15) 0.034(16) 0.006(11) 0.009(12) 0.006(12)
C11 0.06(2) 0.06(2) 0.11(3) -0.04(2) 0.00(2) 0.025(17)
C13 0.08(2) 0.026(13) 0.06(2) 0.013(13) 0.003(17) 0.004(13)
C14 0.035(13) 0.026(13) 0.09(3) 0.006(15) 0.006(16) -0.005(10)
C13' 0.076(18) 0.062(14) 0.052(16) -0.002(15) -0.009(17) 0.007(11)
C14' 0.066(15) 0.040(11) 0.060(16) 0.022(13) -0.029(17) -0.018(9)
C15 0.035(6) 0.050(7) 0.030(7) 0.008(5) -0.003(5) -0.011(5)
C16 0.032(6) 0.056(8) 0.034(7) -0.001(5) -0.001(5) 0.003(5)
C17 0.047(7) 0.045(7) 0.034(7) 0.005(5) -0.004(5) -0.009(5)
C18 0.057(8) 0.032(6) 0.047(8) -0.001(5) 0.002(6) -0.006(6)
C19 0.058(8) 0.038(6) 0.038(7) 0.006(5) 0.000(6) -0.002(6)
C20 0.036(6) 0.041(7) 0.041(7) 0.008(5) 0.000(5) -0.006(5)
C21 0.061(7) 0.056(8) 0.041(9) 0.002(6) 0.011(6) 0.005(6)
C22 0.056(6) 0.043(6) 0.039(7) 0.006(6) 0.003(7) -0.001(5)
C23 0.041(7) 0.048(7) 0.044(8) -0.002(6) -0.006(5) 0.005(6)
C26 0.077(11) 0.039(8) 0.098(15) -0.004(9) -0.020(10) -0.005(8)
C24 0.12(3) 0.040(16) 0.07(2) 0.002(12) 0.012(17) -0.015(16)
C25 0.17(4) 0.021(12) 0.16(4) -0.022(16) 0.12(3) -0.020(15)
C27 0.08(2) 0.044(16) 0.063(18) -0.017(12) -0.025(16) 0.025(13)
C28 0.061(17) 0.071(19) 0.051(17) 0.000(12) 0.019(13) -0.002(13)
C24' 0.026(14) 0.05(2) 0.06(2) 0.011(14) 0.011(13) 0.003(13)
C27' 0.11(3) 0.027(16) 0.09(3) -0.025(16) -0.01(2) 0.038(19)
C28' 0.020(13) 0.041(14) 0.042(16) -0.003(10) -0.003(9) 0.007(10)
N1 0.048(7) 0.047(6) 0.070(9) -0.008(6) -0.019(6) 0.010(5)
O1 0.109(11) 0.071(8) 0.077(9) -0.007(6) 0.024(7) 0.010(7)
O2 0.118(13) 0.28(2) 0.036(8) 0.057(11) 0.007(8) 0.066(14)
O3 0.124(12) 0.060(8) 0.18(2) -0.005(9) -0.053(12) 0.001(8)

loop_
_atom_type_symbol
_atom_type_description
_atom_type_scat_dispersion_real
_atom_type_scat_dispersion_imag
_atom_type_scat_source
C C 0.0033 0.0016 'International Tables Vol C Tables 4.2.6.8 and 6.1.1.4'
H H 0.0000 0.0000 'International Tables Vol C Tables 4.2.6.8 and 6.1.1.4'
N N 0.0061 0.0033 'International Tables Vol C Tables 4.2.6.8 and 6.1.1.4'
O O 0.0106 0.0060 'International Tables Vol C Tables 4.2.6.8 and 6.1.1.4'
Ag Ag -0.8971 1.1015 'International Tables Vol C Tables 4.2.6.8 and 6.1.1.4'

loop_
_geom_angle_atom_site_label_1
_geom_angle_atom_site_label_2
_geom_angle_atom_site_label_3
_geom_angle
_geom_angle_site_symmetry_1
_geom_angle_site_symmetry_3
C1 Ag1 C15 164.0(3) . 3_554
C1 Ag1 Ag2 113.1(3) . 2_655
C15 Ag1 Ag2 50.84(12) 3_554 2_655
C1 Ag1 Ag1 127.6(3) . 2_755
C15 Ag1 Ag1 66.60(12) 3_554 2_755
Ag2 Ag1 Ag1 112.94(5) 2_655 2_755
C1 Ag1 Ag2 50.6(3) . .
C15 Ag1 Ag2 116.15(12) 3_554 .
Ag2 Ag1 Ag2 71.48(4) 2_655 .
Ag1 Ag1 Ag2 174.45(5) 2_755 .
C1 Ag1 Ag3 48.2(4) . .
C15 Ag1 Ag3 127.08(14) 3_554 .
Ag2 Ag1 Ag3 98.02(4) 2_655 .
Ag1 Ag1 Ag3 101.72(3) 2_755 .
Ag2 Ag1 Ag3 80.56(4) . .
C15 Ag2 C1 164.9(3) 4_654 .
C15 Ag2 C2 139.9(3) 4_654 .
C1 Ag2 C2 28.0(4) . .
C15 Ag2 C16 26.09(5) 4_654 4_654
C1 Ag2 C16 144.9(3) . 4_654
C2 Ag2 C16 116.9(3) . 4_654
C15 Ag2 Ag1 46.29(11) 4_654 2_655
C1 Ag2 Ag1 136.0(3) . 2_655
C2 Ag2 Ag1 150.0(3) . 2_655
C16 Ag2 Ag1 72.13(9) 4_654 2_655
C15 Ag2 Ag1 148.10(12) 4_654 .
C1 Ag2 Ag1 45.5(3) . .
C2 Ag2 Ag1 72.0(3) . .
C16 Ag2 Ag1 162.46(12) 4_654 .
Ag1 Ag2 Ag1 108.15(4) 2_655 .
C1 Ag3 C15 145.3(3) . .
C1 Ag3 O1 123.7(3) . .
C15 Ag3 O1 88.21(16) . .
C1 Ag3 C16 118.2(3) . .
C15 Ag3 C16 27.14(5) . .
O1 Ag3 C16 114.15(17) . .
C1 Ag3 Ag1 45.3(3) . .
C15 Ag3 Ag1 156.66(12) . .
O1 Ag3 Ag1 94.97(13) . .
C16 Ag3 Ag1 147.45(12) . .
C2 C1 Ag1 156.7(12) . .
C2 C1 Ag3 116.3(11) . .
Ag1 C1 Ag3 86.5(5) . .
C2 C1 Ag2 89.5(8) . .
Ag1 C1 Ag2 83.9(4) . .
Ag3 C1 Ag2 116.1(5) . .
C1 C2 C3 172.4(13) . .
C1 C2 Ag2 62.5(7) . .
C3 C2 Ag2 120.8(9) . .
C8 C3 C4 118.6(10) . .
C8 C3 C2 121.9(11) . .
C4 C3 C2 119.4(12) . .
C5 C4 C3 119.4(13) . .
C5 C4 H4 120.3 . .
C3 C4 H4 120.3 . .
C4 C5 C6 122.4(12) . .
C4 C5 H5 118.8 . .
C6 C5 H5 118.8 . .
C5 C6 C7 118.0(11) . .
C5 C6 C9 121.1(10) . .
C7 C6 C9 120.9(10) . .
C8 C7 C6 119.4(12) . .
C8 C7 H7 120.3 . .
C6 C7 H7 120.3 . .
C7 C8 C3 122.1(9) . .
C7 C8 H8 119.0 . .
C3 C8 H8 119.0 . .
C10' C9 C14' 120.7 . .
C10' C9 C10 56.6 . .
C14' C9 C10 95.5 . .
C10' C9 C14 91.2 . .
C14' C9 C14 56.2 . .
C10 C9 C14 120.0 . .
C10' C9 C6 121.6(5) . .
C14' C9 C6 117.7(5) . .
C10 C9 C6 120.1(5) . .
C14 C9 C6 119.9(5) . .
C11' C12 C13 83.6 . .
C11' C12 C11 63.4 . .
C13 C12 C11 120.0 . .
C11' C12 C13' 114.6 . .
C13 C12 C13' 55.9 . .
C11 C12 C13' 93.0 . .
C11' C12 H12 124.0 . .
C13 C12 H12 120.0 . .
C11 C12 H12 120.0 . .
C13' C12 H12 120.6 . .
C9 C10 C11 120.0 . .
C9 C10 H10 120.0 . .
C11 C10 H10 120.0 . .
C10 C11 C12 120.0 . .
C10 C11 H11 120.0 . .
C12 C11 H11 120.0 . .
C12 C13 C14 120.0 . .
C12 C13 H13 120.0 . .
C14 C13 H13 120.0 . .
C13 C14 C9 120.0 . .
C13 C14 H14 120.0 . .
C9 C14 H14 120.0 . .
C9 C10' C11' 116.1 . .
C9 C10' H10' 121.9 . .
C11' C10' H10' 121.9 . .
C12 C11' C10' 128.3 . .
C12 C11' H11' 115.9 . .
C10' C11' H11' 115.9 . .
C14' C13' C12 120.6 . .
C14' C13' H13' 119.7 . .
C12 C13' H13' 119.7 . .
C9 C14' C13' 117.4 . .
C9 C14' H14' 121.3 . .
C13' C14' H14' 121.3 . .
C16 C15 Ag1 170.79(13) . 3
C16 C15 Ag2 96.42(11) . 4_655
Ag1 C15 Ag2 82.86(16) 3 4_655
C16 C15 Ag3 85.28(10) . .
Ag1 C15 Ag3 103.92(18) 3 .
Ag2 C15 Ag3 92.74(16) 4_655 .
C15 C16 C17 172.4 . .
C15 C16 Ag3 67.58(10) . .
C17 C16 Ag3 119.81(10) . .
C15 C16 Ag2 57.49(9) . 4_655
C17 C16 Ag2 120.39(9) . 4_655
Ag3 C16 Ag2 79.94(13) . 4_655
C18 C17 C22 119.4(3) . .
C18 C17 C16 120.9 . .
C22 C17 C16 119.7(3) . .
C19 C18 C17 119.5(6) . .
C19 C18 H18 120.1 . .
C17 C18 H18 120.4 . .
C20 C19 C18 123.0(11) . .
C20 C19 H19 118.5 . .
C18 C19 H19 118.5 . .
C19 C20 C21 117.9(11) . .
C19 C20 C23 123.3(10) . .
C21 C20 C23 118.8(10) . .
C22 C21 C20 120.5(11) . .
C22 C21 H21 119.7 . .
C20 C21 H21 119.7 . .
C21 C22 C17 119.6(7) . .
C21 C22 H22 120.2 . .
C17 C22 H22 120.2 . .
C24' C23 C24 51.1 . .
C24' C23 C28 97.2 . .
C24 C23 C28 120.0 . .
C24' C23 C28' 123.8 . .
C24 C23 C28' 104.3 . .
C28 C23 C28' 47.2 . .
C24' C23 C20 118.6(5) . .
C24 C23 C20 118.6(5) . .
C28 C23 C20 121.4(5) . .
C28' C23 C20 117.3(5) . .
C25' C26 C25 56.3 . .
C25' C26 C27 89.1 . .
C25 C26 C27 120.0 . .
C25' C26 C27' 112.2 . .
C25 C26 C27' 101.1 . .
C27 C26 C27' 44.5 . .
C25' C26 H26 124.8 . .
C25 C26 H26 120.0 . .
C27 C26 H26 120.0 . .
C27' C26 H26 121.4 . .
C25 C24 C23 120.0 . .
C25 C24 H24 120.0 . .
C23 C24 H24 120.0 . .
C24 C25 C26 120.0 . .
C24 C25 H25 120.0 . .
C26 C25 H25 120.0 . .
C28 C27 C26 120.0 . .
C28 C27 H27 120.0 . .
C26 C27 H27 120.0 . .
C27 C28 C23 120.0 . .
C27 C28 H28 120.0 . .
C23 C28 H28 120.0 . .
C23 C24' C25' 109.6 . .
C23 C24' H24' 125.2 . .
C25' C24' H24' 125.2 . .
C26 C25' C24' 134.4 . .
C26 C25' H25' 112.8 . .
C24' C25' H25' 112.8 . .
C26 C27' C28' 124.2 . .
C26 C27' H27' 117.9 . .
C28' C27' H27' 117.9 . .
C23 C28' C27' 112.7 . .
C23 C28' H28' 123.6 . .
C27' C28' H28' 123.6 . .
O3 N1 O2 127.5 . .
O3 N1 O1 116.4 . .
O2 N1 O1 116.1 . .
N1 O1 Ag3 109.91(12) . .

loop_
_geom_bond_atom_site_label_1
_geom_bond_atom_site_label_2
_geom_bond_distance
_geom_bond_site_symmetry_2
Ag1 C1 2.118(12) .
Ag1 C15 2.120(4) 3_554
Ag1 Ag2 2.9097(14) 2_655
Ag1 Ag1 2.9187(17) 2_755
Ag1 Ag2 2.9526(14) .
Ag1 Ag3 2.976(2) .
Ag2 C15 2.274(5) 4_654
Ag2 C1 2.293(11) .
Ag2 C2 2.585(13) .
Ag2 C16 2.679(5) 4_654
Ag2 Ag1 2.9097(14) 2_655
Ag3 C1 2.223(14) .
Ag3 C15 2.402(5) .
Ag3 O1 2.532(5) .
Ag3 C16 2.590(5) .
C1 C2 1.215(17) .
C2 C3 1.449(18) .
C3 C8 1.389(14) .
C3 C4 1.396(19) .
C4 C5 1.359(18) .
C4 H4 0.9300 .
C5 C6 1.391(18) .
C5 H5 0.9300 .
C6 C7 1.407(19) .
C6 C9 1.514(13) .
C7 C8 1.360(11) .
C7 H7 0.9300 .
C8 H8 0.9300 .
C9 C10' 1.2716 .
C9 C14' 1.3865 .
C9 C10 1.3900 .
C9 C14 1.3901 .
C12 C11' 1.1443 .
C12 C13 1.3900 .
C12 C11 1.3900 .
C12 C13' 1.4294 .
C12 H12 0.9300 .
C10 C11 1.3900 .
C10 H10 0.9300 .
C11 H11 0.9300 .
C13 C14 1.3900 .
C13 H13 0.9300 .
C14 H14 0.9300 .
C10' C11' 1.4833 .
C10' H10' 0.9300 .
C11' H11' 0.9300 .
C13' C14' 1.4143 .
C13' H13' 0.9300 .
C14' H14' 0.9300 .
C15 C16 1.1857 .
C15 Ag1 2.120(4) 3
C15 Ag2 2.274(5) 4_655
C16 C17 1.4468 .
C16 Ag2 2.679(5) 4_655
C17 C18 1.3961 .
C17 C22 1.426(7) .
C18 C19 1.383(12) .
C18 H18 0.9300 .
C19 C20 1.357(18) .
C19 H19 0.9300 .
C20 C21 1.446(18) .
C20 C23 1.501(13) .
C21 C22 1.371(14) .
C21 H21 0.9300 .
C22 H22 0.9300 .
C23 C24' 1.3155 .
C23 C24 1.3900 .
C23 C28 1.3900 .
C23 C28' 1.4042 .
C26 C25' 1.0490 .
C26 C25 1.3900 .
C26 C27 1.3900 .
C26 C27' 1.3974 .
C26 H26 0.9300 .
C24 C25 1.3899 .
C24 H24 0.9300 .
C25 H25 0.9300 .
C27 C28 1.3900 .
C27 H27 0.9300 .
C28 H28 0.9300 .
C24' C25' 1.5503 .
C24' H24' 0.9300 .
C25' H25' 0.9300 .
C27' C28' 1.4465 .
C27' H27' 0.9300 .
C28' H28' 0.9300 .
N1 O3 1.1879 .
N1 O2 1.2308 .
N1 O1 1.2447 .
